data_2222767
loop_
_publ_author_name
'Niu, Cao-Yuan'
'Ning, Ai-Min'
'Kou, Chun-Hong'
'He, Yong'
'Fen, Zhi-Qiang'

_publ_section_title
;<i>catena</i>-Poly[[[[<i>N</i>'-(4-cyanobenzylidene)nicotinohydrazide]silver(I)]-\m-[<i>N</i>'-4-cyanobenzylidene)nicotinohydrazide]]
 hexafluoridoarsenate]
;
_journal_coeditor_code JH2084
_journal_issue 8
_journal_name_full 'Acta Crystallographica Section E'
_journal_page_first m924
_journal_page_last m925
_journal_paper_doi 10.1107/S1600536809026907
_journal_volume 65
_journal_year 2009
_chemical_formula_iupac '[Ag (C14 H10 N4 O)2] As F6'
_chemical_formula_moiety 'C28 H20 Ag N8 O2 +, As F6 -'
_chemical_formula_sum 'C28 H20 Ag As F6 N8 O2'
_chemical_formula_weight 797.31
_chemical_name_systematic
;
<i>catena</i>-Poly[[[[<i>N</i>'-(4-
cyanobenzylidene)nicotinohydrazide]silver(I)]-\m-[<i>N</i>'-4-
cyanobenzylidene)nicotinohydrazide]] hexafluoridoarsenate]
;
_space_group_IT_number 15
_symmetry_cell_setting monoclinic
_symmetry_space_group_name_Hall '-C 2yc'
_symmetry_space_group_name_H-M 'C 1 2/c 1'
_atom_sites_solution_hydrogens geom
_atom_sites_solution_primary direct
_atom_sites_solution_secondary difmap
_audit_creation_method SHELXL-97
_cell_angle_alpha 90.00
_cell_angle_beta 99.9480(10)
_cell_angle_gamma 90.00
_cell_formula_units_Z 8
_cell_length_a 22.3785(15)
_cell_length_b 13.7662(9)
_cell_length_c 19.8482(14)
_cell_measurement_reflns_used 5377
_cell_measurement_temperature 173(2)
_cell_measurement_theta_max 27.50
_cell_measurement_theta_min 2.08
_cell_volume 6022.6(7)
_computing_cell_refinement 'SAINT (Siemens, 1996)'
_computing_data_collection 'SMART (Siemens, 1996)'
_computing_data_reduction 'SAINT (Siemens, 1994)'
_computing_molecular_graphics
;
SHELXTL (Sheldrick, 2008) and DIAMOND (Brandenburg, 2005)
;
_computing_publication_material 'SHELXL97 (Sheldrick, 2008)'
_computing_structure_refinement 'SHELXL97 (Sheldrick, 2008)'
_computing_structure_solution 'SHELXL97 (Sheldrick, 2008)'
_diffrn_ambient_temperature 173(2)
_diffrn_measured_fraction_theta_full 0.998
_diffrn_measured_fraction_theta_max 0.998
_diffrn_measurement_device_type 'Bruker APEXII CCD area-detector'
_diffrn_measurement_method '\f and \w'
_diffrn_radiation_monochromator graphite
_diffrn_radiation_source 'fine-focus sealed tube'
_diffrn_radiation_type MoK\a
_diffrn_radiation_wavelength 0.71073
_diffrn_reflns_av_R_equivalents 0.0276
_diffrn_reflns_av_sigmaI/netI 0.0321
_diffrn_reflns_limit_h_max 18
_diffrn_reflns_limit_h_min -29
_diffrn_reflns_limit_k_max 17
_diffrn_reflns_limit_k_min -17
_diffrn_reflns_limit_l_max 25
_diffrn_reflns_limit_l_min -25
_diffrn_reflns_number 19207
_diffrn_reflns_theta_full 27.50
_diffrn_reflns_theta_max 27.50
_diffrn_reflns_theta_min 2.08
_exptl_absorpt_coefficient_mu 1.839
_exptl_absorpt_correction_T_max 0.8233
_exptl_absorpt_correction_T_min 0.4481
_exptl_absorpt_correction_type multi-scan
_exptl_absorpt_process_details '(SADABS; Sheldrick, 1996)'
_exptl_crystal_colour colourless
_exptl_crystal_density_diffrn 1.759
_exptl_crystal_density_method 'not measured'
_exptl_crystal_description prism
_exptl_crystal_F_000 3152
_exptl_crystal_size_max 0.52
_exptl_crystal_size_mid 0.12
_exptl_crystal_size_min 0.11
_refine_diff_density_max 0.626
_refine_diff_density_min -0.465
_refine_ls_extinction_method none
_refine_ls_goodness_of_fit_ref 1.016
_refine_ls_hydrogen_treatment mixed
_refine_ls_matrix_type full
_refine_ls_number_parameters 460
_refine_ls_number_reflns 6896
_refine_ls_number_restraints 96
_refine_ls_restrained_S_all 1.087
_refine_ls_R_factor_all 0.0579
_refine_ls_R_factor_gt 0.0377
_refine_ls_shift/su_max 0.001
_refine_ls_shift/su_mean 0.000
_refine_ls_structure_factor_coef Fsqd
_refine_ls_weighting_details 'calc w=1/[\s^2^(Fo^2^)+(0.0526P)^2^+5.7237P] where P=(Fo^2^+2Fc^2^)/3'
_refine_ls_weighting_scheme calc
_refine_ls_wR_factor_gt 0.0942
_refine_ls_wR_factor_ref 0.1048
_reflns_number_gt 5017
_reflns_number_total 6896
_reflns_threshold_expression I>2\s(I)
_cod_data_source_file jh2084.cif
_cod_data_source_block I
_cod_original_sg_symbol_H-M C2/c
_cod_database_code 2222767
_cod_database_fobs_code 2222767

loop_
_symmetry_equiv_pos_as_xyz
'x, y, z'
'-x, y, -z+1/2'
'x+1/2, y+1/2, z'
'-x+1/2, y+1/2, -z+1/2'
'-x, -y, -z'
'x, -y, z-1/2'
'-x+1/2, -y+1/2, -z'
'x+1/2, -y+1/2, z-1/2'

loop_
_atom_site_type_symbol
_atom_site_label
_atom_site_fract_x
_atom_site_fract_y
_atom_site_fract_z
_atom_site_U_iso_or_equiv
_atom_site_adp_type
_atom_site_calc_flag
_atom_site_refinement_flags
_atom_site_occupancy
_atom_site_disorder_assembly
_atom_site_disorder_group
Ag Ag1 0.183850(14) 0.187891(18) 0.197856(15) 0.05547(11) Uani d . 1 . .
N N1 0.20655(13) 0.32823(17) 0.15519(13) 0.0404(6) Uani d . 1 . .
N N2 0.33194(14) 0.3474(2) 0.02005(14) 0.0471(7) Uani d D 1 . .
N N3 0.37007(13) 0.3480(2) -0.02752(14) 0.0480(7) Uani d . 1 . .
N N4 0.61376(15) 0.2368(3) -0.23488(16) 0.0667(9) Uani d . 1 . .
N N5 0.17227(13) 0.03059(19) 0.20139(13) 0.0435(6) Uani d . 1 . .
N N6 0.26690(13) -0.16253(19) 0.09119(14) 0.0440(6) Uani d D 1 . .
N N7 0.30676(13) -0.2188(2) 0.06251(14) 0.0452(6) Uani d . 1 . .
N N8 0.5343(2) -0.4267(3) -0.1374(2) 0.0990(15) Uani d . 1 . .
O O1 0.29409(11) 0.49652(17) -0.01123(12) 0.0540(6) Uani d . 1 . .
O O2 0.25137(12) -0.28036(16) 0.16611(13) 0.0569(6) Uani d . 1 . .
C C1 0.19143(15) 0.4121(2) 0.18267(16) 0.0426(7) Uani d . 1 . .
H H1 0.1669 0.4098 0.2172 0.051 Uiso calc R 1 . .
C C2 0.21021(17) 0.5008(2) 0.16271(17) 0.0478(8) Uani d . 1 . .
H H2 0.1992 0.5585 0.1838 0.057 Uiso calc R 1 . .
C C3 0.24503(16) 0.5056(2) 0.11201(16) 0.0448(8) Uani d . 1 . .
H H3 0.2582 0.5665 0.0975 0.054 Uiso calc R 1 . .
C C4 0.26041(14) 0.4200(2) 0.08263(15) 0.0365(7) Uani d . 1 . .
C C5 0.24032(15) 0.3332(2) 0.10548(16) 0.0389(7) Uani d . 1 . .
H H5 0.2508 0.2745 0.0852 0.047 Uiso calc R 1 . .
C C6 0.29680(15) 0.4257(2) 0.02645(15) 0.0400(7) Uani d . 1 . .
C C7 0.40093(16) 0.2709(3) -0.02952(17) 0.0513(8) Uani d . 1 . .
H H7 0.3955 0.2179 -0.0005 0.062 Uiso calc R 1 . .
C C8 0.44496(15) 0.2627(3) -0.07618(16) 0.0461(8) Uani d . 1 . .
C C9 0.46234(17) 0.3429(3) -0.11026(18) 0.0499(8) Uani d . 1 . .
H H9 0.4440 0.4042 -0.1055 0.060 Uiso calc R 1 . .
C C10 0.50556(18) 0.3345(3) -0.15064(18) 0.0528(9) Uani d . 1 . .
H H10 0.5178 0.3901 -0.1732 0.063 Uiso calc R 1 . .
C C11 0.53175(15) 0.2446(3) -0.15883(16) 0.0476(8) Uani d . 1 . .
C C12 0.51410(18) 0.1635(3) -0.1266(2) 0.0594(10) Uani d . 1 . .
H H12 0.5312 0.1018 -0.1330 0.071 Uiso calc R 1 . .
C C13 0.47112(18) 0.1734(3) -0.0847(2) 0.0588(10) Uani d . 1 . .
H H13 0.4594 0.1181 -0.0615 0.071 Uiso calc R 1 . .
C C14 0.57804(17) 0.2385(3) -0.20097(18) 0.0527(9) Uani d . 1 . .
C C15 0.13563(17) -0.0091(2) 0.24079(17) 0.0491(8) Uani d . 1 . .
H H15 0.1117 0.0327 0.2633 0.059 Uiso calc R 1 . .
C C16 0.13129(18) -0.1077(3) 0.24988(19) 0.0538(9) Uani d . 1 . .
H H16 0.1051 -0.1333 0.2784 0.065 Uiso calc R 1 . .
C C17 0.16547(17) -0.1682(2) 0.21708(18) 0.0473(8) Uani d . 1 . .
H H17 0.1633 -0.2366 0.2228 0.057 Uiso calc R 1 . .
C C18 0.20314(14) -0.1297(2) 0.17564(15) 0.0370(7) Uani d . 1 . .
C C19 0.20477(15) -0.0293(2) 0.16906(15) 0.0397(7) Uani d . 1 . .
H H19 0.2301 -0.0021 0.1402 0.048 Uiso calc R 1 . .
C C20 0.24264(15) -0.1984(2) 0.14389(16) 0.0398(7) Uani d . 1 . .
C C21 0.33262(17) -0.1765(2) 0.01809(18) 0.0488(8) Uani d . 1 . .
H H21 0.3241 -0.1102 0.0072 0.059 Uiso calc R 1 . .
C C22 0.37552(16) -0.2300(3) -0.01634(17) 0.0473(8) Uani d . 1 . .
C C23 0.38639(17) -0.3282(3) -0.00388(19) 0.0507(8) Uani d . 1 . .
H H23 0.3654 -0.3614 0.0269 0.061 Uiso calc R 1 . .
C C24 0.42693(18) -0.3782(3) -0.03525(19) 0.0552(9) Uani d . 1 . .
H H24 0.4341 -0.4453 -0.0260 0.066 Uiso calc R 1 . .
C C25 0.45761(17) -0.3300(3) -0.0808(2) 0.0556(9) Uani d . 1 . .
C C26 0.44726(19) -0.2317(3) -0.0942(2) 0.0625(10) Uani d . 1 . .
H H26 0.4682 -0.1987 -0.1251 0.075 Uiso calc R 1 . .
C C27 0.40629(19) -0.1822(3) -0.0622(2) 0.0587(10) Uani d . 1 . .
H H27 0.3990 -0.1152 -0.0715 0.070 Uiso calc R 1 . .
C C28 0.5002(2) -0.3825(3) -0.1133(2) 0.0700(12) Uani d . 1 . .
As As1 0.377276(19) 0.09939(3) 0.14799(2) 0.05697(13) Uani d D 1 . .
F F5 0.38907(15) 0.21973(18) 0.13618(16) 0.1020(9) Uani d DU 1 A .
F F6 0.36110(16) -0.01902(19) 0.1542(2) 0.1292(13) Uani d DU 1 A .
H H28 0.3375(17) 0.306(2) 0.0537(14) 0.056(11) Uiso d D 1 . .
H H29 0.2555(17) -0.1086(19) 0.0702(18) 0.061(12) Uiso d D 1 . .
F F1 0.3247(3) 0.1084(5) 0.0751(3) 0.142(3) Uani d PDU 0.732(9) A 1
F F2 0.3208(3) 0.1242(3) 0.1925(3) 0.111(2) Uani d PDU 0.732(9) A 1
F F3 0.4252(4) 0.0990(7) 0.2174(5) 0.203(4) Uani d PDU 0.732(9) A 1
F F4 0.4308(3) 0.0776(4) 0.1007(5) 0.135(3) Uani d PDU 0.732(9) A 1
F F1' 0.3034(4) 0.1259(9) 0.1417(10) 0.111(5) Uani d PDU 0.268(9) A 2
F F2' 0.3871(8) 0.1196(8) 0.2320(4) 0.095(5) Uani d PDU 0.268(9) A 2
F F3' 0.4516(4) 0.0732(7) 0.1563(8) 0.084(4) Uani d PDU 0.268(9) A 2
F F4' 0.3710(9) 0.0775(9) 0.0641(5) 0.116(5) Uani d PDU 0.268(9) A 2

loop_
_atom_site_aniso_label
_atom_site_aniso_U_11
_atom_site_aniso_U_22
_atom_site_aniso_U_33
_atom_site_aniso_U_12
_atom_site_aniso_U_13
_atom_site_aniso_U_23
Ag1 0.0725(2) 0.03016(14) 0.0723(2) 0.00011(12) 0.03658(16) 0.00469(11)
N1 0.0519(16) 0.0292(13) 0.0455(15) -0.0014(11) 0.0234(13) 0.0001(10)
N2 0.0587(18) 0.0446(15) 0.0450(16) 0.0072(14) 0.0290(14) 0.0084(13)
N3 0.0510(17) 0.0533(17) 0.0455(15) 0.0038(14) 0.0248(13) 0.0021(13)
N4 0.063(2) 0.081(2) 0.066(2) 0.0065(18) 0.0362(18) 0.0071(18)
N5 0.0556(17) 0.0335(14) 0.0455(15) 0.0012(12) 0.0209(13) 0.0030(11)
N6 0.0540(17) 0.0341(14) 0.0469(16) 0.0066(12) 0.0175(14) 0.0016(12)
N7 0.0505(17) 0.0408(14) 0.0466(15) 0.0024(13) 0.0150(13) -0.0058(12)
N8 0.104(3) 0.080(3) 0.134(4) -0.010(2) 0.081(3) -0.022(3)
O1 0.0690(17) 0.0442(13) 0.0556(14) 0.0016(12) 0.0298(13) 0.0130(11)
O2 0.0758(18) 0.0302(11) 0.0705(16) 0.0041(11) 0.0285(14) 0.0048(11)
C1 0.0487(19) 0.0373(17) 0.0474(18) 0.0036(14) 0.0241(15) 0.0002(13)
C2 0.066(2) 0.0305(15) 0.0521(19) 0.0043(15) 0.0249(17) -0.0060(14)
C3 0.058(2) 0.0293(15) 0.0505(19) -0.0016(14) 0.0196(16) 0.0020(13)
C4 0.0427(17) 0.0330(15) 0.0356(15) -0.0004(13) 0.0119(13) 0.0004(12)
C5 0.0505(19) 0.0277(14) 0.0429(17) -0.0005(13) 0.0202(15) -0.0033(12)
C6 0.0471(19) 0.0370(16) 0.0393(16) -0.0033(14) 0.0169(14) -0.0004(13)
C7 0.054(2) 0.055(2) 0.050(2) 0.0019(17) 0.0259(17) 0.0060(16)
C8 0.0439(19) 0.056(2) 0.0419(17) 0.0036(16) 0.0161(15) 0.0004(15)
C9 0.057(2) 0.0452(18) 0.053(2) 0.0041(16) 0.0240(17) -0.0017(15)
C10 0.062(2) 0.050(2) 0.052(2) -0.0039(17) 0.0267(18) 0.0020(16)
C11 0.0433(19) 0.059(2) 0.0446(18) 0.0019(16) 0.0179(15) -0.0010(15)
C12 0.060(2) 0.055(2) 0.070(2) 0.0133(18) 0.031(2) 0.0047(18)
C13 0.062(2) 0.053(2) 0.070(2) 0.0099(18) 0.034(2) 0.0157(18)
C14 0.052(2) 0.060(2) 0.050(2) 0.0052(17) 0.0173(17) 0.0032(17)
C15 0.059(2) 0.0436(18) 0.0493(19) 0.0054(16) 0.0234(17) 0.0022(15)
C16 0.060(2) 0.048(2) 0.062(2) -0.0014(17) 0.0319(19) 0.0104(16)
C17 0.056(2) 0.0322(16) 0.057(2) -0.0058(14) 0.0179(17) 0.0073(14)
C18 0.0437(18) 0.0300(14) 0.0378(16) -0.0026(13) 0.0086(14) 0.0019(12)
C19 0.0498(19) 0.0324(15) 0.0399(16) -0.0027(13) 0.0164(14) 0.0021(12)
C20 0.0467(19) 0.0278(15) 0.0457(17) -0.0014(13) 0.0099(15) -0.0021(12)
C21 0.055(2) 0.0429(18) 0.0496(19) 0.0016(16) 0.0121(17) -0.0012(15)
C22 0.0473(19) 0.0509(19) 0.0449(18) -0.0051(16) 0.0113(15) -0.0066(15)
C23 0.051(2) 0.052(2) 0.052(2) -0.0068(16) 0.0190(17) -0.0040(16)
C24 0.057(2) 0.051(2) 0.062(2) -0.0013(17) 0.0216(18) -0.0078(17)
C25 0.048(2) 0.063(2) 0.060(2) -0.0091(18) 0.0211(18) -0.0159(18)
C26 0.067(3) 0.067(3) 0.060(2) -0.013(2) 0.029(2) -0.0030(19)
C27 0.065(3) 0.051(2) 0.064(2) -0.0047(18) 0.022(2) -0.0003(17)
C28 0.066(3) 0.068(3) 0.084(3) -0.014(2) 0.037(2) -0.014(2)
As1 0.0619(3) 0.03366(19) 0.0799(3) -0.00267(16) 0.0248(2) 0.00097(16)
F5 0.140(3) 0.0476(14) 0.123(2) -0.0164(15) 0.034(2) 0.0104(14)
F6 0.139(3) 0.0433(14) 0.224(4) -0.0122(16) 0.086(3) -0.0032(19)
F1 0.126(5) 0.177(6) 0.109(4) -0.018(4) -0.025(3) -0.016(4)
F2 0.147(5) 0.084(3) 0.127(4) -0.013(3) 0.092(4) -0.024(3)
F3 0.152(6) 0.254(8) 0.177(7) -0.023(6) -0.046(5) 0.065(6)
F4 0.125(5) 0.092(3) 0.219(7) 0.009(3) 0.115(5) 0.000(4)
F1' 0.075(6) 0.096(7) 0.162(11) 0.008(6) 0.021(7) 0.017(8)
F2' 0.161(10) 0.079(6) 0.054(5) 0.020(6) 0.043(6) -0.004(4)
F3' 0.055(5) 0.066(6) 0.132(9) 0.006(4) 0.021(6) 0.000(6)
F4' 0.161(11) 0.093(7) 0.085(7) -0.017(7) -0.003(7) -0.018(6)

loop_
_atom_type_symbol
_atom_type_description
_atom_type_scat_dispersion_real
_atom_type_scat_dispersion_imag
_atom_type_scat_source
C C 0.0033 0.0016 'International Tables Vol C Tables 4.2.6.8 and 6.1.1.4'
H H 0.0000 0.0000 'International Tables Vol C Tables 4.2.6.8 and 6.1.1.4'
N N 0.0061 0.0033 'International Tables Vol C Tables 4.2.6.8 and 6.1.1.4'
O O 0.0106 0.0060 'International Tables Vol C Tables 4.2.6.8 and 6.1.1.4'
F F 0.0171 0.0103 'International Tables Vol C Tables 4.2.6.8 and 6.1.1.4'
As As 0.0499 2.0058 'International Tables Vol C Tables 4.2.6.8 and 6.1.1.4'
Ag Ag -0.8971 1.1015 'International Tables Vol C Tables 4.2.6.8 and 6.1.1.4'

loop_
_geom_angle_atom_site_label_1
_geom_angle_atom_site_label_2
_geom_angle_atom_site_label_3
_geom_angle_site_symmetry_1
_geom_angle_site_symmetry_3
_geom_angle
_geom_angle_publ_flag
N5 Ag1 N1 . . 156.68(9) y
N5 Ag1 N4 . 8_456 108.09(11) y
N1 Ag1 N4 . 8_456 92.87(11) y
C5 N1 C1 . . 117.8(3) ?
C5 N1 Ag1 . . 121.53(19) ?
C1 N1 Ag1 . . 120.4(2) ?
C6 N2 N3 . . 119.9(3) ?
C6 N2 H28 . . 117(2) ?
N3 N2 H28 . . 120(3) ?
C7 N3 N2 . . 114.9(3) ?
C14 N4 Ag1 . 8 153.9(3) ?
C19 N5 C15 . . 117.8(3) ?
C19 N5 Ag1 . . 121.3(2) ?
C15 N5 Ag1 . . 120.7(2) ?
C20 N6 N7 . . 119.3(3) ?
C20 N6 H29 . . 124(3) ?
N7 N6 H29 . . 116(3) ?
C21 N7 N6 . . 115.7(3) ?
N1 C1 C2 . . 122.4(3) ?
N1 C1 H1 . . 118.8 ?
C2 C1 H1 . . 118.8 ?
C1 C2 C3 . . 119.6(3) ?
C1 C2 H2 . . 120.2 ?
C3 C2 H2 . . 120.2 ?
C2 C3 C4 . . 118.7(3) ?
C2 C3 H3 . . 120.7 ?
C4 C3 H3 . . 120.7 ?
C5 C4 C3 . . 118.7(3) ?
C5 C4 C6 . . 122.8(3) ?
C3 C4 C6 . . 118.5(3) ?
N1 C5 C4 . . 122.8(3) ?
N1 C5 H5 . . 118.6 ?
C4 C5 H5 . . 118.6 ?
O1 C6 N2 . . 123.1(3) ?
O1 C6 C4 . . 121.5(3) ?
N2 C6 C4 . . 115.4(3) ?
N3 C7 C8 . . 120.7(3) ?
N3 C7 H7 . . 119.6 ?
C8 C7 H7 . . 119.6 ?
C13 C8 C9 . . 119.2(3) ?
C13 C8 C7 . . 119.3(3) ?
C9 C8 C7 . . 121.5(3) ?
C10 C9 C8 . . 120.5(3) ?
C10 C9 H9 . . 119.8 ?
C8 C9 H9 . . 119.8 ?
C9 C10 C11 . . 120.0(3) ?
C9 C10 H10 . . 120.0 ?
C11 C10 H10 . . 120.0 ?
C12 C11 C10 . . 120.4(3) ?
C12 C11 C14 . . 121.0(3) ?
C10 C11 C14 . . 118.6(3) ?
C11 C12 C13 . . 119.0(3) ?
C11 C12 H12 . . 120.5 ?
C13 C12 H12 . . 120.5 ?
C12 C13 C8 . . 120.9(3) ?
C12 C13 H13 . . 119.5 ?
C8 C13 H13 . . 119.5 ?
N4 C14 C11 . . 177.6(4) ?
N5 C15 C16 . . 122.9(3) ?
N5 C15 H15 . . 118.6 ?
C16 C15 H15 . . 118.6 ?
C17 C16 C15 . . 118.7(3) ?
C17 C16 H16 . . 120.6 ?
C15 C16 H16 . . 120.6 ?
C16 C17 C18 . . 119.8(3) ?
C16 C17 H17 . . 120.1 ?
C18 C17 H17 . . 120.1 ?
C17 C18 C19 . . 117.8(3) ?
C17 C18 C20 . . 118.0(3) ?
C19 C18 C20 . . 124.0(3) ?
N5 C19 C18 . . 123.0(3) ?
N5 C19 H19 . . 118.5 ?
C18 C19 H19 . . 118.5 ?
O2 C20 N6 . . 124.0(3) ?
O2 C20 C18 . . 120.1(3) ?
N6 C20 C18 . . 115.9(3) ?
N7 C21 C22 . . 120.3(3) ?
N7 C21 H21 . . 119.8 ?
C22 C21 H21 . . 119.8 ?
C23 C22 C27 . . 118.9(3) ?
C23 C22 C21 . . 120.9(3) ?
C27 C22 C21 . . 120.2(3) ?
C24 C23 C22 . . 121.2(3) ?
C24 C23 H23 . . 119.4 ?
C22 C23 H23 . . 119.4 ?
C23 C24 C25 . . 119.6(4) ?
C23 C24 H24 . . 120.2 ?
C25 C24 H24 . . 120.2 ?
C26 C25 C24 . . 120.2(3) ?
C26 C25 C28 . . 120.3(4) ?
C24 C25 C28 . . 119.5(4) ?
C27 C26 C25 . . 119.6(4) ?
C27 C26 H26 . . 120.2 ?
C25 C26 H26 . . 120.2 ?
C26 C27 C22 . . 120.6(4) ?
C26 C27 H27 . . 119.7 ?
C22 C27 H27 . . 119.7 ?
N8 C28 C25 . . 177.5(5) ?
F3 As1 F4 . . 92.5(4) ?
F2' As1 F4 . . 127.4(6) ?
F3 As1 F4' . . 142.0(7) ?
F2' As1 F4' . . 177.2(7) ?
F4 As1 F4' . . 49.8(6) ?
F3 As1 F1' . . 125.0(7) ?
F2' As1 F1' . . 89.8(6) ?
F4 As1 F1' . . 142.2(6) ?
F4' As1 F1' . . 93.0(7) ?
F3 As1 F6 . . 93.1(3) ?
F2' As1 F6 . . 94.7(4) ?
F4 As1 F6 . . 92.9(2) ?
F4' As1 F6 . . 85.2(4) ?
F1' As1 F6 . . 89.7(4) ?
F3 As1 F3' . . 53.7(5) ?
F2' As1 F3' . . 88.9(6) ?
F4' As1 F3' . . 88.3(6) ?
F1' As1 F3' . . 178.7(7) ?
F6 As1 F3' . . 90.4(4) ?
F3 As1 F2 . . 90.1(4) ?
F2' As1 F2 . . 55.1(5) ?
F4 As1 F2 . . 177.1(3) ?
F4' As1 F2 . . 127.7(6) ?
F6 As1 F2 . . 88.16(19) ?
F3' As1 F2 . . 143.6(5) ?
F3 As1 F5 . . 91.5(3) ?
F2' As1 F5 . . 88.8(4) ?
F4 As1 F5 . . 87.4(2) ?
F4' As1 F5 . . 91.5(4) ?
F1' As1 F5 . . 87.3(4) ?
F6 As1 F5 . . 175.38(19) ?
F3' As1 F5 . . 92.8(4) ?
F2 As1 F5 . . 91.32(19) ?
F3 As1 F1 . . 175.8(4) ?
F2' As1 F1 . . 142.2(5) ?
F4 As1 F1 . . 89.6(3) ?
F1' As1 F1 . . 52.7(6) ?
F6 As1 F1 . . 90.4(3) ?
F3' As1 F1 . . 128.6(5) ?
F2 As1 F1 . . 87.7(3) ?
F5 As1 F1 . . 85.0(2) ?

loop_
_geom_bond_atom_site_label_1
_geom_bond_atom_site_label_2
_geom_bond_site_symmetry_2
_geom_bond_distance
_geom_bond_publ_flag
Ag1 N5 . 2.183(3) y
Ag1 N1 . 2.204(2) y
Ag1 N4 8_456 2.458(3) y
N1 C5 . 1.344(4) ?
N1 C1 . 1.345(4) ?
N2 C6 . 1.353(4) ?
N2 N3 . 1.378(3) ?
N2 H28 . 0.868(19) ?
N3 C7 . 1.271(5) ?
N4 C14 . 1.131(4) ?
N4 Ag1 8 2.458(3) ?
N5 C19 . 1.335(4) ?
N5 C15 . 1.343(4) ?
N6 C20 . 1.353(4) ?
N6 N7 . 1.376(4) ?
N6 H29 . 0.868(19) ?
N7 C21 . 1.275(4) ?
N8 C28 . 1.144(5) ?
O1 C6 . 1.224(4) ?
O2 C20 . 1.214(4) ?
C1 C2 . 1.372(4) ?
C1 H1 . 0.9500 ?
C2 C3 . 1.377(4) ?
C2 H2 . 0.9500 ?
C3 C4 . 1.384(4) ?
C3 H3 . 0.9500 ?
C4 C5 . 1.381(4) ?
C4 C6 . 1.492(4) ?
C5 H5 . 0.9500 ?
C7 C8 . 1.468(4) ?
C7 H7 . 0.9500 ?
C8 C13 . 1.384(5) ?
C8 C9 . 1.386(5) ?
C9 C10 . 1.363(5) ?
C9 H9 . 0.9500 ?
C10 C11 . 1.392(5) ?
C10 H10 . 0.9500 ?
C11 C12 . 1.378(5) ?
C11 C14 . 1.442(4) ?
C12 C13 . 1.382(5) ?
C12 H12 . 0.9500 ?
C13 H13 . 0.9500 ?
C15 C16 . 1.374(5) ?
C15 H15 . 0.9500 ?
C16 C17 . 1.370(5) ?
C16 H16 . 0.9500 ?
C17 C18 . 1.382(4) ?
C17 H17 . 0.9500 ?
C18 C19 . 1.389(4) ?
C18 C20 . 1.506(4) ?
C19 H19 . 0.9500 ?
C21 C22 . 1.468(5) ?
C21 H21 . 0.9500 ?
C22 C23 . 1.389(5) ?
C22 C27 . 1.397(5) ?
C23 C24 . 1.371(5) ?
C23 H23 . 0.9500 ?
C24 C25 . 1.394(5) ?
C24 H24 . 0.9500 ?
C25 C26 . 1.391(6) ?
C25 C28 . 1.436(5) ?
C26 C27 . 1.381(5) ?
C26 H26 . 0.9500 ?
C27 H27 . 0.9500 ?
As1 F3 . 1.593(6) ?
As1 F2' . 1.667(8) ?
As1 F4 . 1.671(4) ?
As1 F4' . 1.674(9) ?
As1 F1' . 1.675(10) ?
As1 F6 . 1.679(3) ?
As1 F3' . 1.682(8) ?
As1 F2 . 1.696(4) ?
As1 F5 . 1.700(2) ?
As1 F1 . 1.704(5) ?

loop_
_geom_hbond_atom_site_label_D
_geom_hbond_atom_site_label_H
_geom_hbond_atom_site_label_A
_geom_hbond_site_symmetry_A
_geom_hbond_distance_DH
_geom_hbond_distance_HA
_geom_hbond_distance_DA
_geom_hbond_angle_DHA
N6 H29 O1 7 0.868(19) 2.13(2) 2.976(4) 165(4)
N2 H28 F5 . 0.868(19) 2.19(2) 3.003(4) 157(3)

loop_
_geom_torsion_atom_site_label_1
_geom_torsion_atom_site_label_2
_geom_torsion_atom_site_label_3
_geom_torsion_atom_site_label_4
_geom_torsion_site_symmetry_1
_geom_torsion_site_symmetry_2
_geom_torsion_site_symmetry_3
_geom_torsion_site_symmetry_4
_geom_torsion
_geom_torsion_publ_flag
N5 Ag1 N1 C5 . . . . -17.9(4) ?
N4 Ag1 N1 C5 8_456 . . . -172.2(3) ?
N5 Ag1 N1 C1 . . . . 168.2(3) ?
N4 Ag1 N1 C1 8_456 . . . 13.8(3) ?
C6 N2 N3 C7 . . . . -179.8(3) ?
N1 Ag1 N5 C19 . . . . 27.0(4) ?
N4 Ag1 N5 C19 8_456 . . . 180.0(2) ?
N1 Ag1 N5 C15 . . . . -158.4(3) ?
N4 Ag1 N5 C15 8_456 . . . -5.4(3) ?
C20 N6 N7 C21 . . . . -172.9(3) ?
C5 N1 C1 C2 . . . . -1.3(5) ?
Ag1 N1 C1 C2 . . . . 172.9(3) ?
N1 C1 C2 C3 . . . . 1.1(6) ?
C1 C2 C3 C4 . . . . -0.3(5) ?
C2 C3 C4 C5 . . . . -0.1(5) ?
C2 C3 C4 C6 . . . . 178.4(3) ?
C1 N1 C5 C4 . . . . 0.9(5) ?
Ag1 N1 C5 C4 . . . . -173.2(2) ?
C3 C4 C5 N1 . . . . -0.2(5) ?
C6 C4 C5 N1 . . . . -178.7(3) ?
N3 N2 C6 O1 . . . . 4.6(5) ?
N3 N2 C6 C4 . . . . -176.0(3) ?
C5 C4 C6 O1 . . . . 150.3(3) ?
C3 C4 C6 O1 . . . . -28.2(5) ?
C5 C4 C6 N2 . . . . -29.0(5) ?
C3 C4 C6 N2 . . . . 152.4(3) ?
N2 N3 C7 C8 . . . . -177.9(3) ?
N3 C7 C8 C13 . . . . -170.4(4) ?
N3 C7 C8 C9 . . . . 11.7(6) ?
C13 C8 C9 C10 . . . . -1.3(6) ?
C7 C8 C9 C10 . . . . 176.7(4) ?
C8 C9 C10 C11 . . . . 1.2(6) ?
C9 C10 C11 C12 . . . . 0.3(6) ?
C9 C10 C11 C14 . . . . -179.0(4) ?
C10 C11 C12 C13 . . . . -1.6(6) ?
C14 C11 C12 C13 . . . . 177.7(4) ?
C11 C12 C13 C8 . . . . 1.4(6) ?
C9 C8 C13 C12 . . . . 0.0(6) ?
C7 C8 C13 C12 . . . . -178.0(4) ?
C19 N5 C15 C16 . . . . 1.2(5) ?
Ag1 N5 C15 C16 . . . . -173.6(3) ?
N5 C15 C16 C17 . . . . -0.4(6) ?
C15 C16 C17 C18 . . . . -0.3(6) ?
C16 C17 C18 C19 . . . . 0.1(5) ?
C16 C17 C18 C20 . . . . 176.5(3) ?
C15 N5 C19 C18 . . . . -1.4(5) ?
Ag1 N5 C19 C18 . . . . 173.4(2) ?
C17 C18 C19 N5 . . . . 0.7(5) ?
C20 C18 C19 N5 . . . . -175.4(3) ?
N7 N6 C20 O2 . . . . -3.8(5) ?
N7 N6 C20 C18 . . . . 175.7(3) ?
C17 C18 C20 O2 . . . . -16.5(5) ?
C19 C18 C20 O2 . . . . 159.6(3) ?
C17 C18 C20 N6 . . . . 164.0(3) ?
C19 C18 C20 N6 . . . . -19.9(5) ?
N6 N7 C21 C22 . . . . -179.3(3) ?
N7 C21 C22 C23 . . . . 3.3(5) ?
N7 C21 C22 C27 . . . . -176.5(3) ?
C27 C22 C23 C24 . . . . 0.6(6) ?
C21 C22 C23 C24 . . . . -179.2(3) ?
C22 C23 C24 C25 . . . . -0.4(6) ?
C23 C24 C25 C26 . . . . 0.2(6) ?
C23 C24 C25 C28 . . . . 179.8(4) ?
C24 C25 C26 C27 . . . . -0.2(6) ?
C28 C25 C26 C27 . . . . -179.7(4) ?
C25 C26 C27 C22 . . . . 0.4(6) ?
C23 C22 C27 C26 . . . . -0.6(6) ?
C21 C22 C27 C26 . . . . 179.2(4) ?
